data_1572577
loop_
_publ_author_name
'Luo, Jian-Bin'
'Wei, Jun-Hua'
'He, Zi-Lin'
'Chen, Jing-Hua'
'Peng, Qing-Peng'
'Zhang, Zhi-Zhong'
'Kuang, Dai-Bin'

_publ_section_title
;
 Bisphosphonium cation based metal halide glass scintillators with tunable
 melting points.
;
_journal_issue 39
_journal_name_full 'Chemical science'
_journal_page_first 16338
_journal_page_last 16346
_journal_paper_doi 10.1039/d4sc04229h
_journal_volume 15
_journal_year 2024
_chemical_formula_moiety 'Br4 Mn, C44 H42 F4 P2, C H4 O'
_chemical_formula_sum 'C45 H46 Br4 F4 Mn O P2'
_chemical_formula_weight 1115.34
_space_group_crystal_system monoclinic
_space_group_IT_number 9
_space_group_name_Hall 'C -2yc'
_space_group_name_H-M_alt 'C 1 c 1'
_atom_sites_solution_hydrogens geom
_atom_sites_solution_primary dual
_audit_creation_date 2024-02-27
_audit_creation_method
;
Olex2 1.5
(compiled 2023.08.24 svn.re1ec1418 for OlexSys, GUI svn.r6817)
;
_audit_update_record
;
2024-04-18 deposited with the CCDC.	2024-09-11 downloaded from the CCDC.
;
_cell_angle_alpha 90
_cell_angle_beta 93.2590(10)
_cell_angle_gamma 90
_cell_formula_units_Z 4
_cell_length_a 11.5253(2)
_cell_length_b 19.8357(3)
_cell_length_c 20.0972(3)
_cell_measurement_reflns_used 26519
_cell_measurement_temperature 100.00(10)
_cell_measurement_theta_max 30.7530
_cell_measurement_theta_min 2.0860
_cell_volume 4587.04(13)
_computing_cell_refinement 'CrysAlisPro 1.171.43.94a (Rigaku OD, 2023)'
_computing_data_collection 'CrysAlisPro 1.171.43.94a (Rigaku OD, 2023)'
_computing_data_reduction 'CrysAlisPro 1.171.43.94a (Rigaku OD, 2023)'
_computing_molecular_graphics 'Olex2 1.5 (Dolomanov et al., 2009)'
_computing_publication_material 'Olex2 1.5 (Dolomanov et al., 2009)'
_computing_structure_refinement 'SHELXL 2014/7 (Sheldrick, 2015)'
_computing_structure_solution 'SHELXT 2014/4 (Sheldrick, 2014)'
_diffrn_ambient_environment N~2~
_diffrn_ambient_temperature 100.00(10)
_diffrn_detector 'Hybrid Pixel Array Detector'
_diffrn_detector_area_resol_mean 10.0000
_diffrn_detector_type HyPix
_diffrn_measured_fraction_theta_full 1.000
_diffrn_measured_fraction_theta_max 0.878
_diffrn_measurement_details
;
List of Runs (angles in degrees, time in seconds):

  # Type    Start    End  Width  t~exp~   \w     \q     \k     \f   Frames
#--------------------------------------------------------------------------
  1  \w     31.00  79.00   0.50    0.50    --    6.38  57.00 120.00   96
  2  \w     31.00  79.00   0.50    0.50    --    6.38  57.00 120.00   96
  3  \w    -63.00   8.00   0.50    0.50    --    6.38 -57.00 120.00  142
  4  \w    -18.00  28.00   0.50    0.50    --   -5.60 -99.00   0.00   92
  5  \w    -65.00  23.00   0.50    0.50    --    6.38 -57.00-150.00  176
  6  \w    -56.00  13.00   0.50    0.50    --   -5.51 -13.00-136.00  138
  7  \w    -18.00  27.00   0.50    0.50    --   -5.51 -99.00-150.00   90
  8  \w     -4.00  22.00   0.50    0.50    --    6.29 -30.00  75.39   52
  9  \w    -50.00  22.00   0.50    0.50    --    6.29 -31.00-110.65  144
 10  \w    -69.00  22.00   0.50    0.50    --    6.29 -34.00  32.11  182
 11  \w    -64.00  -9.00   0.50    0.50    --    6.29 -34.00 177.31  110
 12  \w     -7.00  22.00   0.50    0.50    --    6.29 -34.00 177.31   58
 13  \w    -47.00 -41.00   0.50    0.50    --    6.29 -34.00 -52.17   12
;
_diffrn_measurement_device 'four-circle diffractometer'
_diffrn_measurement_device_type 'XtaLAB Synergy R, HyPix'
_diffrn_measurement_method '\w scans'
_diffrn_orient_matrix_type 'CrysAlisPro convention (1999,Acta A55,543-557)'
_diffrn_orient_matrix_UB_11 -0.0516565000
_diffrn_orient_matrix_UB_12 -0.0186491000
_diffrn_orient_matrix_UB_13 0.0039711000
_diffrn_orient_matrix_UB_21 -0.0332688000
_diffrn_orient_matrix_UB_22 0.0298702000
_diffrn_orient_matrix_UB_23 -0.0047581000
_diffrn_orient_matrix_UB_31 -0.0049195000
_diffrn_orient_matrix_UB_32 -0.0062153000
_diffrn_orient_matrix_UB_33 -0.0348061000
_diffrn_radiation_monochromator mirror
_diffrn_radiation_probe x-ray
_diffrn_radiation_type 'Mo K\a'
_diffrn_radiation_wavelength 0.71073
_diffrn_reflns_av_R_equivalents 0.0374
_diffrn_reflns_av_unetI/netI 0.0349
_diffrn_reflns_Laue_measured_fraction_full 1.000
_diffrn_reflns_Laue_measured_fraction_max 0.878
_diffrn_reflns_limit_h_max 15
_diffrn_reflns_limit_h_min -15
_diffrn_reflns_limit_k_max 27
_diffrn_reflns_limit_k_min -25
_diffrn_reflns_limit_l_max 27
_diffrn_reflns_limit_l_min -26
_diffrn_reflns_number 54734
_diffrn_reflns_point_group_measured_fraction_full 0.990
_diffrn_reflns_point_group_measured_fraction_max 0.804
_diffrn_reflns_theta_full 25.242
_diffrn_reflns_theta_max 30.851
_diffrn_reflns_theta_min 2.046
_diffrn_source 'micro-focus sealed X-ray tube'
_diffrn_source_type 'Mova (Mo) X-ray Source'
_exptl_absorpt_coefficient_mu 3.891
_exptl_absorpt_correction_T_max 1.00000
_exptl_absorpt_correction_T_min 0.70725
_exptl_absorpt_correction_type multi-scan
_exptl_absorpt_process_details
;
CrysAlisPro 1.171.43.94a (Rigaku Oxford Diffraction, 2023)
Empirical absorption correction using spherical harmonics,
implemented in SCALE3 ABSPACK scaling algorithm.
;
_exptl_crystal_colour colourless
_exptl_crystal_colour_primary colourless
_exptl_crystal_density_diffrn 1.615
_exptl_crystal_description block
_exptl_crystal_F_000 2220
_exptl_crystal_size_max 0.1
_exptl_crystal_size_mid 0.1
_exptl_crystal_size_min 0.1
_refine_diff_density_max 0.671
_refine_diff_density_min -0.433
_refine_diff_density_rms 0.074
_refine_ls_abs_structure_details
;
 Flack x determined using 4535 quotients [(I+)-(I-)]/[(I+)+(I-)]
 (Parsons, Flack and Wagner, Acta Cryst. B69 (2013) 249-259).
;
_refine_ls_abs_structure_Flack 0.001(4)
_refine_ls_extinction_method none
_refine_ls_goodness_of_fit_ref 1.036
_refine_ls_hydrogen_treatment constr
_refine_ls_matrix_type full
_refine_ls_number_parameters 516
_refine_ls_number_reflns 11628
_refine_ls_number_restraints 2
_refine_ls_restrained_S_all 1.035
_refine_ls_R_factor_all 0.0327
_refine_ls_R_factor_gt 0.0276
_refine_ls_shift/su_max 0.001
_refine_ls_shift/su_mean 0.000
_refine_ls_structure_factor_coef Fsqd
_refine_ls_weighting_details 'w=1/[\s^2^(Fo^2^)+(0.0273P)^2^+2.4628P] where P=(Fo^2^+2Fc^2^)/3'
_refine_ls_weighting_scheme calc
_refine_ls_wR_factor_gt 0.0545
_refine_ls_wR_factor_ref 0.0556
_reflns_Friedel_coverage 0.830
_reflns_Friedel_fraction_full 0.980
_reflns_Friedel_fraction_max 0.730
_reflns_number_gt 10738
_reflns_number_total 11628
_reflns_threshold_expression 'I > 2\s(I)'
_cod_data_source_file d4sc04229h2.cif
_cod_data_source_block 4-4
_cod_depositor_comments 'Adding full bibliography for 1572573--1572580.cif.'
_cod_database_code 1572577
_shelx_shelxl_version_number 2014/7
_chemical_oxdiff_formula CHONMnPBr
_shelx_space_group_comment
;
The symmetry employed for this shelxl refinement is uniquely defined
by the following loop, which should always be used as a source of
symmetry information in preference to the above space-group names.
They are only intended as comments.
;
_shelx_estimated_absorpt_t_max 0.697
_shelx_estimated_absorpt_t_min 0.697
_olex2_refinement_description
;
1. Fixed Uiso
 At 1.2 times of:
  All C(H) groups, All C(H,H) groups
 At 1.5 times of:
  All C(H,H,H) groups, All O(H) groups
2.a Secondary CH2 refined with riding coordinates:
 C38(H38A,H38B), C6(H6A,H6B), C2(H2A,H2B), C5(H5A,H5B), C19(H19A,H19B), C1(H1A,
 H1B), C4(H4A,H4B), C3(H3A,H3B)
2.b Aromatic/amide H refined with riding coordinates:
 C28(H28), C8(H8), C29(H29), C10(H10), C31(H31), C11(H11), C27(H27), C30(H30),
 C22(H22), C9(H9), C37(H37), C14(H14), C33(H33), C15(H15), C12(H12), C36(H36),
 C42(H42), C43(H43), C18(H18), C35(H35), C41(H41), C24(H24), C17(H17), C23(H23),
  C34(H34), C16(H16)
2.c Idealised Me refined as rotating group:
 C45(H45A,H45B,H45C)
2.d Idealised tetrahedral OH refined as rotating group:
 O1(H1)
;
_olex2_submission_special_instructions 'No special instructions were received'
_oxdiff_exptl_absorpt_empirical_details
;
Empirical correction (ABSPACK) includes:
- Absorption correction using spherical harmonics
- Frame scaling
;
_oxdiff_exptl_absorpt_empirical_full_max 1.619
_oxdiff_exptl_absorpt_empirical_full_min 0.804

loop_
_space_group_symop_operation_xyz
'x, y, z'
'x, -y, z+1/2'
'x+1/2, y+1/2, z'
'x+1/2, -y+1/2, z+1/2'

loop_
_atom_site_label
_atom_site_type_symbol
_atom_site_fract_x
_atom_site_fract_y
_atom_site_fract_z
_atom_site_U_iso_or_equiv
_atom_site_adp_type
_atom_site_occupancy
_atom_site_site_symmetry_order
_atom_site_calc_flag
_atom_site_refinement_flags_posn
_atom_site_refinement_flags_adp
_atom_site_refinement_flags_occupancy
_atom_site_disorder_assembly
_atom_site_disorder_group
Br1 Br 0.21855(3) 0.16535(2) 0.27620(2) 0.01806(8) Uani 1 1 d . . . . .
Br3 Br 0.46820(3) 0.20270(2) 0.41622(2) 0.02046(8) Uani 1 1 d . . . . .
Br4 Br 0.13145(3) 0.16354(2) 0.47499(2) 0.02004(8) Uani 1 1 d . . . . .
Br2 Br 0.19248(3) 0.33934(2) 0.38236(2) 0.02094(8) Uani 1 1 d . . . . .
Mn1 Mn 0.25521(5) 0.21741(2) 0.38952(3) 0.01476(11) Uani 1 1 d . . . . .
P2 P 0.55697(8) 0.45403(4) 0.35047(4) 0.01418(17) Uani 1 1 d . . . . .
P1 P 0.43477(8) 0.18475(4) 0.66984(4) 0.01363(18) Uani 1 1 d . . . . .
F3 F 0.2997(2) 0.52277(12) 0.41088(11) 0.0304(5) Uani 1 1 d . . . . .
F4 F 0.4566(2) 0.56785(12) 0.20545(10) 0.0262(5) Uani 1 1 d . . . . .
F2 F 0.6948(2) 0.28583(11) 0.60661(11) 0.0263(5) Uani 1 1 d . . . . .
F1 F 0.6309(2) 0.05481(11) 0.63901(12) 0.0304(5) Uani 1 1 d . . . . .
C28 C 0.8845(3) 0.51299(19) 0.41229(19) 0.0213(8) Uani 1 1 d . . . . .
H28 H 0.9248 0.5538 0.4226 0.026 Uiso 1 1 calc R U . . .
C8 C 0.4309(3) 0.24658(18) 0.79418(18) 0.0180(7) Uani 1 1 d . . . . .
H8 H 0.5127 0.2401 0.7983 0.022 Uiso 1 1 calc R U . . .
C38 C 0.5052(3) 0.54020(17) 0.34045(17) 0.0163(7) Uani 1 1 d . . . . .
H38A H 0.5074 0.5623 0.3847 0.020 Uiso 1 1 calc R U . . .
H38B H 0.5582 0.5653 0.3123 0.020 Uiso 1 1 calc R U . . .
C29 C 0.9409(3) 0.45151(19) 0.42046(19) 0.0220(8) Uani 1 1 d . . . . .
H29 H 1.0198 0.4502 0.4368 0.026 Uiso 1 1 calc R U . . .
C10 C 0.2553(3) 0.28898(17) 0.83852(18) 0.0194(7) Uani 1 1 d . . . . .
H10 H 0.2173 0.3112 0.8731 0.023 Uiso 1 1 calc R U . . .
C39 C 0.3838(3) 0.54413(17) 0.30932(17) 0.0165(7) Uani 1 1 d . . . . .
C31 C 0.7674(3) 0.39292(18) 0.38149(18) 0.0207(8) Uani 1 1 d . . . . .
H31 H 0.7274 0.3520 0.3710 0.025 Uiso 1 1 calc R U . . .
C11 C 0.1910(3) 0.26678(18) 0.78232(18) 0.0198(7) Uani 1 1 d . . . . .
H11 H 0.1094 0.2739 0.7783 0.024 Uiso 1 1 calc R U . . .
C27 C 0.7686(3) 0.51447(18) 0.38884(18) 0.0197(7) Uani 1 1 d . . . . .
H27 H 0.7294 0.5564 0.3834 0.024 Uiso 1 1 calc R U . . .
C6 C 0.4868(3) 0.41357(17) 0.41708(18) 0.0189(7) Uani 1 1 d . . . . .
H6A H 0.4015 0.4179 0.4094 0.023 Uiso 1 1 calc R U . . .
H6B H 0.5062 0.3649 0.4175 0.023 Uiso 1 1 calc R U . . .
C32 C 0.5274(3) 0.40899(18) 0.27409(17) 0.0170(7) Uani 1 1 d . . . . .
C26 C 0.7099(3) 0.45491(17) 0.37341(16) 0.0150(7) Uani 1 1 d . . . . .
C2 C 0.4178(3) 0.30758(17) 0.60505(17) 0.0186(7) Uani 1 1 d . . . . .
H2A H 0.3466 0.3287 0.6209 0.022 Uiso 1 1 calc R U . . .
H2B H 0.4819 0.3153 0.6391 0.022 Uiso 1 1 calc R U . . .
C30 C 0.8822(4) 0.39167(19) 0.40480(19) 0.0231(8) Uani 1 1 d . . . . .
H30 H 0.9216 0.3498 0.4102 0.028 Uiso 1 1 calc R U . . .
O1 O 0.1567(4) 0.3785(3) 0.5479(2) 0.0650(12) Uani 1 1 d . . . . .
H1 H 0.1790 0.3604 0.5131 0.097 Uiso 1 1 calc R U . . .
C22 C 0.7354(4) 0.0896(2) 0.5478(2) 0.0272(9) Uani 1 1 d . . . . .
H22 H 0.7449 0.0440 0.5347 0.033 Uiso 1 1 calc R U . . .
C9 C 0.3737(3) 0.27903(18) 0.84469(18) 0.0194(7) Uani 1 1 d . . . . .
H9 H 0.4168 0.2943 0.8835 0.023 Uiso 1 1 calc R U . . .
C40 C 0.3627(3) 0.55813(18) 0.24209(18) 0.0196(7) Uani 1 1 d . . . . .
C37 C 0.5762(3) 0.43266(18) 0.21625(18) 0.0188(7) Uani 1 1 d . . . . .
H37 H 0.6243 0.4716 0.2180 0.023 Uiso 1 1 calc R U . . .
C14 C 0.3904(3) 0.05782(18) 0.71747(18) 0.0189(7) Uani 1 1 d . . . . .
H14 H 0.4154 0.0757 0.7597 0.023 Uiso 1 1 calc R U . . .
C5 C 0.5245(4) 0.44472(19) 0.48524(17) 0.0241(8) Uani 1 1 d . . . . .
H5A H 0.6081 0.4355 0.4953 0.029 Uiso 1 1 calc R U . . .
H5B H 0.5140 0.4942 0.4830 0.029 Uiso 1 1 calc R U . . .
C19 C 0.5917(3) 0.18653(18) 0.68622(17) 0.0167(7) Uani 1 1 d . . . . .
H19A H 0.6150 0.2317 0.7031 0.020 Uiso 1 1 calc R U . . .
H19B H 0.6136 0.1532 0.7213 0.020 Uiso 1 1 calc R U . . .
C33 C 0.4556(3) 0.35233(19) 0.27149(18) 0.0198(7) Uani 1 1 d . . . . .
H33 H 0.4213 0.3369 0.3106 0.024 Uiso 1 1 calc R U . . .
C7 C 0.3668(3) 0.22397(17) 0.73796(16) 0.0152(7) Uani 1 1 d . . . . .
C44 C 0.2843(4) 0.53550(18) 0.34451(19) 0.0234(8) Uani 1 1 d . . . . .
C1 C 0.3981(3) 0.23119(17) 0.59535(17) 0.0163(7) Uani 1 1 d . . . . .
H1A H 0.4460 0.2149 0.5593 0.020 Uiso 1 1 calc R U . . .
H1B H 0.3155 0.2230 0.5815 0.020 Uiso 1 1 calc R U . . .
C15 C 0.3569(3) -0.00944(18) 0.71166(19) 0.0214(8) Uani 1 1 d . . . . .
H15 H 0.3580 -0.0375 0.7500 0.026 Uiso 1 1 calc R U . . .
C13 C 0.3872(3) 0.09899(17) 0.66070(17) 0.0157(7) Uani 1 1 d . . . . .
C25 C 0.7059(3) 0.22076(19) 0.58696(18) 0.0203(7) Uani 1 1 d . . . . .
C12 C 0.2469(3) 0.23400(19) 0.73176(17) 0.0194(7) Uani 1 1 d . . . . .
H12 H 0.2034 0.2185 0.6932 0.023 Uiso 1 1 calc R U . . .
C36 C 0.5537(3) 0.3990(2) 0.15646(18) 0.0237(8) Uani 1 1 d . . . . .
H36 H 0.5861 0.4151 0.1170 0.028 Uiso 1 1 calc R U . . .
C42 C 0.1593(4) 0.5548(2) 0.2485(2) 0.0331(10) Uani 1 1 d . . . . .
H42 H 0.0833 0.5583 0.2280 0.040 Uiso 1 1 calc R U . . .
C21 C 0.6745(3) 0.1056(2) 0.60293(19) 0.0230(8) Uani 1 1 d . . . . .
C43 C 0.1730(4) 0.5408(2) 0.3159(2) 0.0311(9) Uani 1 1 d . . . . .
H43 H 0.1073 0.5350 0.3419 0.037 Uiso 1 1 calc R U . . .
C18 C 0.3523(3) 0.07299(19) 0.59849(19) 0.0221(8) Uani 1 1 d . . . . .
H18 H 0.3501 0.1010 0.5601 0.027 Uiso 1 1 calc R U . . .
C35 C 0.4841(3) 0.3421(2) 0.15413(19) 0.0243(8) Uani 1 1 d . . . . .
H35 H 0.4702 0.3188 0.1131 0.029 Uiso 1 1 calc R U . . .
C41 C 0.2538(4) 0.5637(2) 0.2106(2) 0.0270(9) Uani 1 1 d . . . . .
H41 H 0.2444 0.5733 0.1643 0.032 Uiso 1 1 calc R U . . .
C24 C 0.7678(3) 0.2083(2) 0.53142(19) 0.0248(8) Uani 1 1 d . . . . .
H24 H 0.7997 0.2442 0.5071 0.030 Uiso 1 1 calc R U . . .
C17 C 0.3206(4) 0.00507(19) 0.5933(2) 0.0256(9) Uani 1 1 d . . . . .
H17 H 0.2980 -0.0134 0.5509 0.031 Uiso 1 1 calc R U . . .
C23 C 0.7820(4) 0.1416(2) 0.5122(2) 0.0286(9) Uani 1 1 d . . . . .
H23 H 0.8242 0.1317 0.4742 0.034 Uiso 1 1 calc R U . . .
C4 C 0.4548(4) 0.41655(19) 0.54139(19) 0.0246(8) Uani 1 1 d . . . . .
H4A H 0.4917 0.4308 0.5848 0.030 Uiso 1 1 calc R U . . .
H4B H 0.3752 0.4354 0.5377 0.030 Uiso 1 1 calc R U . . .
C20 C 0.6565(3) 0.17103(19) 0.62494(17) 0.0178(7) Uani 1 1 d . . . . .
C34 C 0.4344(3) 0.3186(2) 0.21125(19) 0.0233(8) Uani 1 1 d . . . . .
H34 H 0.3862 0.2797 0.2091 0.028 Uiso 1 1 calc R U . . .
C3 C 0.4481(4) 0.33977(18) 0.53906(18) 0.0204(8) Uani 1 1 d . . . . .
H3A H 0.5239 0.3219 0.5263 0.024 Uiso 1 1 calc R U . . .
H3B H 0.3888 0.3264 0.5040 0.024 Uiso 1 1 calc R U . . .
C16 C 0.3219(4) -0.03533(19) 0.6494(2) 0.0255(8) Uani 1 1 d . . . . .
H16 H 0.2986 -0.0812 0.6454 0.031 Uiso 1 1 calc R U . . .
C45 C 0.0615(6) 0.3421(3) 0.5708(3) 0.0578(16) Uani 1 1 d . . . . .
H45A H -0.0098 0.3560 0.5457 0.087 Uiso 1 1 calc R U . . .
H45B H 0.0543 0.3513 0.6183 0.087 Uiso 1 1 calc R U . . .
H45C H 0.0742 0.2938 0.5643 0.087 Uiso 1 1 calc R U . . .

loop_
_atom_site_aniso_label
_atom_site_aniso_U_11
_atom_site_aniso_U_22
_atom_site_aniso_U_33
_atom_site_aniso_U_23
_atom_site_aniso_U_13
_atom_site_aniso_U_12
Br1 0.0251(2) 0.01501(16) 0.01402(16) -0.00051(13) 0.00077(13) 0.00118(14)
Br3 0.01485(17) 0.02334(18) 0.02318(18) -0.00368(14) 0.00085(13) 0.00080(14)
Br4 0.02000(19) 0.02494(19) 0.01539(17) 0.00081(14) 0.00290(13) -0.00236(15)
Br2 0.0178(2) 0.01486(16) 0.0301(2) -0.00365(14) 0.00100(15) 0.00085(14)
Mn1 0.0149(3) 0.0142(2) 0.0152(2) -0.00144(19) 0.0012(2) -0.0004(2)
P2 0.0180(5) 0.0128(4) 0.0116(4) 0.0004(3) 0.0002(3) -0.0024(3)
P1 0.0153(5) 0.0135(4) 0.0121(4) 0.0004(3) 0.0006(3) -0.0006(3)
F3 0.0368(14) 0.0318(13) 0.0237(12) 0.0018(9) 0.0132(10) 0.0015(11)
F4 0.0280(13) 0.0320(13) 0.0189(11) 0.0074(9) 0.0044(9) 0.0028(10)
F2 0.0281(13) 0.0235(12) 0.0278(12) -0.0019(9) 0.0070(10) -0.0042(10)
F1 0.0373(15) 0.0216(11) 0.0335(13) 0.0062(9) 0.0121(11) 0.0062(10)
C28 0.021(2) 0.0186(18) 0.0246(19) -0.0017(14) -0.0008(15) -0.0021(15)
C8 0.0152(18) 0.0206(18) 0.0182(17) -0.0008(13) 0.0019(14) 0.0006(14)
C38 0.0201(18) 0.0144(17) 0.0144(16) 0.0009(12) 0.0015(13) 0.0005(14)
C29 0.0177(19) 0.0260(19) 0.0225(18) 0.0008(15) 0.0016(15) -0.0006(15)
C10 0.024(2) 0.0132(16) 0.0221(18) -0.0014(13) 0.0074(15) 0.0002(14)
C39 0.0176(18) 0.0113(16) 0.0203(17) -0.0023(13) 0.0004(14) -0.0009(13)
C31 0.025(2) 0.0159(17) 0.0209(18) -0.0038(14) -0.0010(15) -0.0001(15)
C11 0.0148(18) 0.0195(17) 0.0253(19) 0.0013(14) 0.0025(14) 0.0015(14)
C27 0.025(2) 0.0161(16) 0.0177(17) 0.0004(14) -0.0002(14) -0.0002(15)
C6 0.025(2) 0.0162(16) 0.0153(16) 0.0004(13) 0.0010(14) -0.0025(15)
C32 0.0183(19) 0.0165(17) 0.0164(17) -0.0006(13) 0.0025(14) 0.0019(14)
C26 0.0177(19) 0.0163(16) 0.0108(15) -0.0003(12) 0.0000(13) -0.0019(13)
C2 0.024(2) 0.0172(17) 0.0146(17) 0.0010(13) 0.0013(14) 0.0007(15)
C30 0.027(2) 0.0191(18) 0.0226(19) -0.0019(14) 0.0008(16) 0.0060(15)
O1 0.045(2) 0.105(4) 0.045(2) -0.027(2) 0.0027(18) 0.003(2)
C22 0.028(2) 0.028(2) 0.026(2) -0.0041(16) 0.0057(17) 0.0101(17)
C9 0.024(2) 0.0180(17) 0.0164(17) -0.0018(13) 0.0011(14) -0.0040(15)
C40 0.0200(19) 0.0164(17) 0.0222(18) -0.0003(14) 0.0001(14) -0.0022(14)
C37 0.0169(18) 0.0197(18) 0.0198(17) 0.0016(14) 0.0004(14) 0.0008(14)
C14 0.0187(19) 0.0210(18) 0.0174(17) 0.0003(14) 0.0043(14) 0.0016(14)
C5 0.038(2) 0.0209(19) 0.0130(17) -0.0016(14) 0.0025(15) -0.0079(17)
C19 0.0140(18) 0.0199(17) 0.0165(16) -0.0010(13) 0.0029(13) -0.0001(14)
C33 0.0219(19) 0.0205(18) 0.0169(17) -0.0010(13) 0.0002(14) -0.0027(14)
C7 0.0186(18) 0.0133(16) 0.0138(16) 0.0018(12) 0.0021(13) -0.0010(13)
C44 0.029(2) 0.0155(17) 0.027(2) 0.0007(15) 0.0061(16) -0.0010(15)
C1 0.0193(18) 0.0166(17) 0.0129(16) 0.0012(13) -0.0004(13) 0.0000(14)
C15 0.023(2) 0.0158(17) 0.0261(19) 0.0057(14) 0.0079(15) 0.0025(15)
C13 0.0146(18) 0.0141(16) 0.0187(17) -0.0001(12) 0.0024(13) 0.0001(13)
C25 0.0183(19) 0.0244(19) 0.0178(17) 0.0003(14) -0.0007(14) 0.0029(15)
C12 0.0192(19) 0.0217(18) 0.0172(17) -0.0001(13) 0.0000(14) -0.0039(14)
C36 0.019(2) 0.036(2) 0.0166(18) -0.0008(15) 0.0028(14) 0.0046(17)
C42 0.021(2) 0.026(2) 0.052(3) 0.0019(19) -0.0086(19) -0.0056(17)
C21 0.022(2) 0.026(2) 0.0209(19) 0.0045(15) 0.0023(15) 0.0048(16)
C43 0.020(2) 0.025(2) 0.050(3) 0.0038(18) 0.0103(19) -0.0035(16)
C18 0.025(2) 0.0216(19) 0.0193(18) 0.0001(14) -0.0016(15) -0.0003(15)
C35 0.022(2) 0.032(2) 0.0185(18) -0.0105(15) -0.0036(15) 0.0061(16)
C41 0.029(2) 0.0221(19) 0.028(2) 0.0030(16) -0.0093(17) -0.0019(17)
C24 0.020(2) 0.035(2) 0.0192(18) 0.0057(15) 0.0046(15) 0.0020(17)
C17 0.031(2) 0.0205(19) 0.025(2) -0.0079(15) 0.0010(17) -0.0033(16)
C23 0.023(2) 0.042(2) 0.0216(19) -0.0024(17) 0.0049(16) 0.0077(18)
C4 0.041(2) 0.0183(19) 0.0146(17) -0.0013(14) 0.0062(16) -0.0041(17)
C20 0.0125(17) 0.0256(19) 0.0151(16) -0.0017(13) -0.0021(13) 0.0013(14)
C34 0.021(2) 0.0240(19) 0.025(2) -0.0063(15) -0.0047(15) -0.0018(15)
C3 0.028(2) 0.0191(18) 0.0146(17) 0.0022(13) 0.0042(14) 0.0000(15)
C16 0.026(2) 0.0158(18) 0.036(2) -0.0024(15) 0.0056(17) -0.0010(15)
C45 0.054(4) 0.077(4) 0.042(3) -0.012(3) -0.002(3) 0.010(3)

loop_
_atom_type_symbol
_atom_type_description
_atom_type_scat_dispersion_real
_atom_type_scat_dispersion_imag
_atom_type_scat_source
C C 0.0033 0.0016 'International Tables Vol C Tables 4.2.6.8 and 6.1.1.4'
H H 0.0000 0.0000 'International Tables Vol C Tables 4.2.6.8 and 6.1.1.4'
Br Br -0.2901 2.4595 'International Tables Vol C Tables 4.2.6.8 and 6.1.1.4'
F F 0.0171 0.0103 'International Tables Vol C Tables 4.2.6.8 and 6.1.1.4'
Mn Mn 0.3368 0.7283 'International Tables Vol C Tables 4.2.6.8 and 6.1.1.4'
O O 0.0106 0.0060 'International Tables Vol C Tables 4.2.6.8 and 6.1.1.4'
P P 0.1023 0.0942 'International Tables Vol C Tables 4.2.6.8 and 6.1.1.4'

loop_
_geom_angle_atom_site_label_1
_geom_angle_atom_site_label_2
_geom_angle_atom_site_label_3
_geom_angle
_geom_angle_site_symmetry_1
_geom_angle_site_symmetry_3
_geom_angle_publ_flag
Br1 Mn1 Br4 111.66(2) . . ?
Br1 Mn1 Br2 107.99(2) . . ?
Br3 Mn1 Br1 105.00(2) . . ?
Br3 Mn1 Br4 112.92(2) . . ?
Br3 Mn1 Br2 113.48(2) . . ?
Br2 Mn1 Br4 105.81(2) . . ?
C6 P2 C38 110.15(17) . . ?
C6 P2 C26 106.89(17) . . ?
C32 P2 C38 109.19(16) . . ?
C32 P2 C6 110.16(17) . . ?
C32 P2 C26 111.14(16) . . ?
C26 P2 C38 109.28(16) . . ?
C7 P1 C19 109.04(17) . . ?
C7 P1 C13 110.20(16) . . ?
C1 P1 C19 109.08(17) . . ?
C1 P1 C7 108.84(16) . . ?
C1 P1 C13 110.28(16) . . ?
C13 P1 C19 109.38(17) . . ?
C29 C28 H28 120.2 . . ?
C29 C28 C27 119.5(3) . . ?
C27 C28 H28 120.2 . . ?
C9 C8 H8 120.4 . . ?
C7 C8 H8 120.4 . . ?
C7 C8 C9 119.2(3) . . ?
P2 C38 H38A 109.0 . . ?
P2 C38 H38B 109.0 . . ?
H38A C38 H38B 107.8 . . ?
C39 C38 P2 112.8(2) . . ?
C39 C38 H38A 109.0 . . ?
C39 C38 H38B 109.0 . . ?
C28 C29 H29 119.9 . . ?
C28 C29 C30 120.3(4) . . ?
C30 C29 H29 119.9 . . ?
C11 C10 H10 119.7 . . ?
C9 C10 H10 119.7 . . ?
C9 C10 C11 120.6(3) . . ?
C40 C39 C38 121.6(3) . . ?
C40 C39 C44 114.5(4) . . ?
C44 C39 C38 123.9(3) . . ?
C26 C31 H31 120.2 . . ?
C30 C31 H31 120.2 . . ?
C30 C31 C26 119.5(3) . . ?
C10 C11 H11 120.2 . . ?
C10 C11 C12 119.6(3) . . ?
C12 C11 H11 120.2 . . ?
C28 C27 H27 119.9 . . ?
C26 C27 C28 120.3(3) . . ?
C26 C27 H27 119.9 . . ?
P2 C6 H6A 109.3 . . ?
P2 C6 H6B 109.3 . . ?
H6A C6 H6B 108.0 . . ?
C5 C6 P2 111.6(3) . . ?
C5 C6 H6A 109.3 . . ?
C5 C6 H6B 109.3 . . ?
C37 C32 P2 118.6(3) . . ?
C33 C32 P2 121.1(3) . . ?
C33 C32 C37 120.3(3) . . ?
C31 C26 P2 118.1(3) . . ?
C27 C26 P2 121.6(3) . . ?
C27 C26 C31 120.0(3) . . ?
H2A C2 H2B 108.2 . . ?
C1 C2 H2A 109.7 . . ?
C1 C2 H2B 109.7 . . ?
C3 C2 H2A 109.7 . . ?
C3 C2 H2B 109.7 . . ?
C3 C2 C1 109.8(3) . . ?
C29 C30 H30 119.8 . . ?
C31 C30 C29 120.4(4) . . ?
C31 C30 H30 119.8 . . ?
C45 O1 H1 109.5 . . ?
C21 C22 H22 120.9 . . ?
C21 C22 C23 118.3(4) . . ?
C23 C22 H22 120.9 . . ?
C8 C9 H9 119.8 . . ?
C10 C9 C8 120.4(3) . . ?
C10 C9 H9 119.8 . . ?
F4 C40 C39 117.1(3) . . ?
F4 C40 C41 118.2(3) . . ?
C41 C40 C39 124.6(4) . . ?
C32 C37 H37 120.2 . . ?
C36 C37 C32 119.6(3) . . ?
C36 C37 H37 120.2 . . ?
C15 C14 H14 120.1 . . ?
C15 C14 C13 119.7(3) . . ?
C13 C14 H14 120.1 . . ?
C6 C5 H5A 109.2 . . ?
C6 C5 H5B 109.2 . . ?
H5A C5 H5B 107.9 . . ?
C4 C5 C6 112.1(3) . . ?
C4 C5 H5A 109.2 . . ?
C4 C5 H5B 109.2 . . ?
P1 C19 H19A 109.1 . . ?
P1 C19 H19B 109.1 . . ?
H19A C19 H19B 107.8 . . ?
C20 C19 P1 112.4(2) . . ?
C20 C19 H19A 109.1 . . ?
C20 C19 H19B 109.1 . . ?
C32 C33 H33 120.2 . . ?
C34 C33 C32 119.6(3) . . ?
C34 C33 H33 120.2 . . ?
C8 C7 P1 121.7(3) . . ?
C8 C7 C12 120.4(3) . . ?
C12 C7 P1 117.9(3) . . ?
F3 C44 C39 117.1(4) . . ?
F3 C44 C43 119.3(4) . . ?
C43 C44 C39 123.6(4) . . ?
P1 C1 H1A 109.2 . . ?
P1 C1 H1B 109.2 . . ?
C2 C1 P1 112.0(2) . . ?
C2 C1 H1A 109.2 . . ?
C2 C1 H1B 109.2 . . ?
H1A C1 H1B 107.9 . . ?
C14 C15 H15 120.2 . . ?
C16 C15 C14 119.6(3) . . ?
C16 C15 H15 120.2 . . ?
C14 C13 P1 118.4(3) . . ?
C18 C13 P1 121.0(3) . . ?
C18 C13 C14 120.6(3) . . ?
F2 C25 C24 117.8(3) . . ?
F2 C25 C20 117.8(3) . . ?
C24 C25 C20 124.4(4) . . ?
C11 C12 C7 119.8(3) . . ?
C11 C12 H12 120.1 . . ?
C7 C12 H12 120.1 . . ?
C37 C36 H36 120.0 . . ?
C35 C36 C37 120.1(3) . . ?
C35 C36 H36 120.0 . . ?
C43 C42 H42 119.4 . . ?
C41 C42 H42 119.4 . . ?
C41 C42 C43 121.2(4) . . ?
F1 C21 C22 118.6(4) . . ?
F1 C21 C20 117.2(3) . . ?
C22 C21 C20 124.2(4) . . ?
C44 C43 C42 118.3(4) . . ?
C44 C43 H43 120.8 . . ?
C42 C43 H43 120.8 . . ?
C13 C18 H18 120.5 . . ?
C13 C18 C17 119.1(4) . . ?
C17 C18 H18 120.5 . . ?
C36 C35 H35 119.7 . . ?
C36 C35 C34 120.7(3) . . ?
C34 C35 H35 119.7 . . ?
C40 C41 H41 121.1 . . ?
C42 C41 C40 117.7(4) . . ?
C42 C41 H41 121.1 . . ?
C25 C24 H24 121.0 . . ?
C25 C24 C23 117.9(4) . . ?
C23 C24 H24 121.0 . . ?
C18 C17 H17 119.8 . . ?
C16 C17 C18 120.4(4) . . ?
C16 C17 H17 119.8 . . ?
C22 C23 C24 120.8(4) . . ?
C22 C23 H23 119.6 . . ?
C24 C23 H23 119.6 . . ?
C5 C4 H4A 109.3 . . ?
C5 C4 H4B 109.3 . . ?
H4A C4 H4B 107.9 . . ?
C3 C4 C5 111.8(3) . . ?
C3 C4 H4A 109.3 . . ?
C3 C4 H4B 109.3 . . ?
C25 C20 C19 122.8(3) . . ?
C25 C20 C21 114.5(3) . . ?
C21 C20 C19 122.7(3) . . ?
C33 C34 H34 120.1 . . ?
C35 C34 C33 119.7(4) . . ?
C35 C34 H34 120.1 . . ?
C2 C3 H3A 108.8 . . ?
C2 C3 H3B 108.8 . . ?
C4 C3 C2 113.8(3) . . ?
C4 C3 H3A 108.8 . . ?
C4 C3 H3B 108.8 . . ?
H3A C3 H3B 107.7 . . ?
C15 C16 H16 119.7 . . ?
C17 C16 C15 120.6(4) . . ?
C17 C16 H16 119.7 . . ?
O1 C45 H45A 109.5 . . ?
O1 C45 H45B 109.5 . . ?
O1 C45 H45C 109.5 . . ?
H45A C45 H45B 109.5 . . ?
H45A C45 H45C 109.5 . . ?
H45B C45 H45C 109.5 . . ?

loop_
_geom_bond_atom_site_label_1
_geom_bond_atom_site_label_2
_geom_bond_distance
_geom_bond_site_symmetry_2
_geom_bond_publ_flag
Br1 Mn1 2.5145(6) . ?
Br3 Mn1 2.4998(6) . ?
Br4 Mn1 2.5309(6) . ?
Br2 Mn1 2.5260(6) . ?
P2 C38 1.818(3) . ?
P2 C6 1.793(4) . ?
P2 C32 1.792(4) . ?
P2 C26 1.797(4) . ?
P1 C19 1.820(4) . ?
P1 C7 1.793(3) . ?
P1 C1 1.788(3) . ?
P1 C13 1.794(4) . ?
F3 C44 1.359(4) . ?
F4 C40 1.356(4) . ?
F2 C25 1.358(4) . ?
F1 C21 1.355(4) . ?
C28 H28 0.9500 . ?
C28 C29 1.387(5) . ?
C28 C27 1.392(5) . ?
C8 H8 0.9500 . ?
C8 C9 1.398(5) . ?
C8 C7 1.389(5) . ?
C38 H38A 0.9900 . ?
C38 H38B 0.9900 . ?
C38 C39 1.502(5) . ?
C29 H29 0.9500 . ?
C29 C30 1.393(5) . ?
C10 H10 0.9500 . ?
C10 C11 1.387(5) . ?
C10 C9 1.378(6) . ?
C39 C40 1.387(5) . ?
C39 C44 1.392(5) . ?
C31 H31 0.9500 . ?
C31 C26 1.402(5) . ?
C31 C30 1.379(6) . ?
C11 H11 0.9500 . ?
C11 C12 1.394(5) . ?
C27 H27 0.9500 . ?
C27 C26 1.387(5) . ?
C6 H6A 0.9900 . ?
C6 H6B 0.9900 . ?
C6 C5 1.543(5) . ?
C32 C37 1.400(5) . ?
C32 C33 1.395(5) . ?
C2 H2A 0.9900 . ?
C2 H2B 0.9900 . ?
C2 C1 1.543(5) . ?
C2 C3 1.530(5) . ?
C30 H30 0.9500 . ?
O1 H1 0.8400 . ?
O1 C45 1.412(8) . ?
C22 H22 0.9500 . ?
C22 C21 1.381(5) . ?
C22 C23 1.382(6) . ?
C9 H9 0.9500 . ?
C40 C41 1.377(6) . ?
C37 H37 0.9500 . ?
C37 C36 1.386(5) . ?
C14 H14 0.9500 . ?
C14 C15 1.392(5) . ?
C14 C13 1.402(5) . ?
C5 H5A 0.9900 . ?
C5 H5B 0.9900 . ?
C5 C4 1.527(5) . ?
C19 H19A 0.9900 . ?
C19 H19B 0.9900 . ?
C19 C20 1.508(5) . ?
C33 H33 0.9500 . ?
C33 C34 1.393(5) . ?
C7 C12 1.395(5) . ?
C44 C43 1.380(6) . ?
C1 H1A 0.9900 . ?
C1 H1B 0.9900 . ?
C15 H15 0.9500 . ?
C15 C16 1.391(6) . ?
C13 C18 1.390(5) . ?
C25 C24 1.381(5) . ?
C25 C20 1.389(5) . ?
C12 H12 0.9500 . ?
C36 H36 0.9500 . ?
C36 C35 1.384(6) . ?
C42 H42 0.9500 . ?
C42 C43 1.383(7) . ?
C42 C41 1.375(6) . ?
C21 C20 1.391(5) . ?
C43 H43 0.9500 . ?
C18 H18 0.9500 . ?
C18 C17 1.399(5) . ?
C35 H35 0.9500 . ?
C35 C34 1.392(6) . ?
C41 H41 0.9500 . ?
C24 H24 0.9500 . ?
C24 C23 1.391(6) . ?
C17 H17 0.9500 . ?
C17 C16 1.384(6) . ?
C23 H23 0.9500 . ?
C4 H4A 0.9900 . ?
C4 H4B 0.9900 . ?
C4 C3 1.525(5) . ?
C34 H34 0.9500 . ?
C3 H3A 0.9900 . ?
C3 H3B 0.9900 . ?
C16 H16 0.9500 . ?
C45 H45A 0.9800 . ?
C45 H45B 0.9800 . ?
C45 H45C 0.9800 . ?

loop_
_geom_torsion_atom_site_label_1
_geom_torsion_atom_site_label_2
_geom_torsion_atom_site_label_3
_geom_torsion_atom_site_label_4
_geom_torsion
_geom_torsion_site_symmetry_1
_geom_torsion_site_symmetry_2
_geom_torsion_site_symmetry_3
_geom_torsion_site_symmetry_4
_geom_torsion_publ_flag
P2 C38 C39 C40 -99.6(3) . . . . ?
P2 C38 C39 C44 81.5(4) . . . . ?
P2 C6 C5 C4 173.2(3) . . . . ?
P2 C32 C37 C36 -179.4(3) . . . . ?
P2 C32 C33 C34 179.9(3) . . . . ?
P1 C19 C20 C25 100.5(4) . . . . ?
P1 C19 C20 C21 -81.4(4) . . . . ?
P1 C7 C12 C11 -177.4(3) . . . . ?
P1 C13 C18 C17 177.3(3) . . . . ?
F3 C44 C43 C42 179.0(3) . . . . ?
F4 C40 C41 C42 -179.0(3) . . . . ?
F2 C25 C24 C23 178.3(3) . . . . ?
F2 C25 C20 C19 0.1(5) . . . . ?
F2 C25 C20 C21 -178.1(3) . . . . ?
F1 C21 C20 C19 0.1(5) . . . . ?
F1 C21 C20 C25 178.4(3) . . . . ?
C28 C29 C30 C31 -0.5(6) . . . . ?
C28 C27 C26 P2 174.1(3) . . . . ?
C28 C27 C26 C31 0.1(5) . . . . ?
C8 C7 C12 C11 -0.1(5) . . . . ?
C38 P2 C6 C5 -67.7(3) . . . . ?
C38 P2 C32 C37 59.6(3) . . . . ?
C38 P2 C32 C33 -119.1(3) . . . . ?
C38 P2 C26 C31 -178.0(3) . . . . ?
C38 P2 C26 C27 7.8(3) . . . . ?
C38 C39 C40 F4 0.3(5) . . . . ?
C38 C39 C40 C41 -178.8(3) . . . . ?
C38 C39 C44 F3 0.0(5) . . . . ?
C38 C39 C44 C43 178.3(3) . . . . ?
C29 C28 C27 C26 -0.3(6) . . . . ?
C10 C11 C12 C7 -0.2(5) . . . . ?
C39 C40 C41 C42 0.1(6) . . . . ?
C39 C44 C43 C42 0.7(6) . . . . ?
C11 C10 C9 C8 0.2(5) . . . . ?
C27 C28 C29 C30 0.5(6) . . . . ?
C6 P2 C38 C39 -73.3(3) . . . . ?
C6 P2 C32 C37 -179.3(3) . . . . ?
C6 P2 C32 C33 2.0(4) . . . . ?
C6 P2 C26 C31 62.8(3) . . . . ?
C6 P2 C26 C27 -111.4(3) . . . . ?
C6 C5 C4 C3 47.8(5) . . . . ?
C32 P2 C38 C39 47.8(3) . . . . ?
C32 P2 C6 C5 171.8(3) . . . . ?
C32 P2 C26 C31 -57.5(3) . . . . ?
C32 P2 C26 C27 128.4(3) . . . . ?
C32 C37 C36 C35 -0.4(6) . . . . ?
C32 C33 C34 C35 -0.6(6) . . . . ?
C26 P2 C38 C39 169.5(2) . . . . ?
C26 P2 C6 C5 50.9(3) . . . . ?
C26 P2 C32 C37 -61.0(3) . . . . ?
C26 P2 C32 C33 120.3(3) . . . . ?
C26 C31 C30 C29 0.2(6) . . . . ?
C30 C31 C26 P2 -174.3(3) . . . . ?
C30 C31 C26 C27 0.0(5) . . . . ?
C22 C21 C20 C19 -178.7(4) . . . . ?
C22 C21 C20 C25 -0.4(6) . . . . ?
C9 C8 C7 P1 177.7(3) . . . . ?
C9 C8 C7 C12 0.5(5) . . . . ?
C9 C10 C11 C12 0.1(5) . . . . ?
C40 C39 C44 F3 -178.9(3) . . . . ?
C40 C39 C44 C43 -0.6(5) . . . . ?
C37 C32 C33 C34 1.3(6) . . . . ?
C37 C36 C35 C34 1.1(6) . . . . ?
C14 C15 C16 C17 0.3(6) . . . . ?
C14 C13 C18 C17 0.0(6) . . . . ?
C5 C4 C3 C2 160.1(4) . . . . ?
C19 P1 C7 C8 -3.8(3) . . . . ?
C19 P1 C7 C12 173.4(3) . . . . ?
C19 P1 C1 C2 -69.9(3) . . . . ?
C19 P1 C13 C14 70.7(3) . . . . ?
C19 P1 C13 C18 -106.7(3) . . . . ?
C33 C32 C37 C36 -0.7(6) . . . . ?
C7 P1 C19 C20 -165.5(2) . . . . ?
C7 P1 C1 C2 49.0(3) . . . . ?
C7 P1 C13 C14 -49.1(3) . . . . ?
C7 P1 C13 C18 133.4(3) . . . . ?
C7 C8 C9 C10 -0.6(5) . . . . ?
C44 C39 C40 F4 179.2(3) . . . . ?
C44 C39 C40 C41 0.2(5) . . . . ?
C1 P1 C19 C20 -46.7(3) . . . . ?
C1 P1 C7 C8 -122.7(3) . . . . ?
C1 P1 C7 C12 54.6(3) . . . . ?
C1 P1 C13 C14 -169.3(3) . . . . ?
C1 P1 C13 C18 13.3(4) . . . . ?
C1 C2 C3 C4 173.0(3) . . . . ?
C15 C14 C13 P1 -178.3(3) . . . . ?
C15 C14 C13 C18 -0.9(5) . . . . ?
C13 P1 C19 C20 74.0(3) . . . . ?
C13 P1 C7 C8 116.3(3) . . . . ?
C13 P1 C7 C12 -66.5(3) . . . . ?
C13 P1 C1 C2 170.0(2) . . . . ?
C13 C14 C15 C16 0.8(6) . . . . ?
C13 C18 C17 C16 1.1(6) . . . . ?
C25 C24 C23 C22 0.0(6) . . . . ?
C36 C35 C34 C33 -0.5(6) . . . . ?
C21 C22 C23 C24 -0.1(6) . . . . ?
C43 C42 C41 C40 0.0(6) . . . . ?
C18 C17 C16 C15 -1.3(6) . . . . ?
C41 C42 C43 C44 -0.4(6) . . . . ?
C24 C25 C20 C19 178.6(4) . . . . ?
C24 C25 C20 C21 0.4(6) . . . . ?
C23 C22 C21 F1 -178.5(4) . . . . ?
C23 C22 C21 C20 0.3(6) . . . . ?
C20 C25 C24 C23 -0.1(6) . . . . ?
C3 C2 C1 P1 150.5(3) . . . . ?
